data_2235694
loop_
_publ_author_name
'Li, Xiang-Zhi'
'Wang, Bo-Zhou'
'Fan, Xue-Zhong'
'Ng, Seik Weng'

_publ_section_title
;
 2-<i>tert</i>-Butyl-1-(4-nitroamino-1,2,5-oxadiazol-3-yl)diazene 1-oxide
;
_journal_coeditor_code XU5568
_journal_issue 7
_journal_name_full 'Acta Crystallographica Section E'
_journal_page_first o2171
_journal_paper_doi 10.1107/S1600536812027353
_journal_volume 68
_journal_year 2012
_chemical_formula_iupac 'C6 H10 N6 O4'
_chemical_formula_moiety 'C6 H10 N6 O4'
_chemical_formula_sum 'C6 H10 N6 O4'
_chemical_formula_weight 230.20
_chemical_name_systematic
;
2-<i>tert</i>-Butyl-1-(4-nitroamino-1,2,5-oxadiazol-3-yl)diazene 1-oxide
;
_space_group_IT_number 14
_symmetry_cell_setting monoclinic
_symmetry_space_group_name_Hall '-P 2yn'
_symmetry_space_group_name_H-M 'P 1 21/n 1'
_atom_sites_solution_hydrogens geom
_atom_sites_solution_primary direct
_atom_sites_solution_secondary difmap
_audit_creation_method SHELXL-97
_cell_angle_alpha 90.00
_cell_angle_beta 92.134(2)
_cell_angle_gamma 90.00
_cell_formula_units_Z 4
_cell_length_a 6.2509(5)
_cell_length_b 9.1327(8)
_cell_length_c 18.6566(16)
_cell_measurement_reflns_used 2279
_cell_measurement_temperature 293(2)
_cell_measurement_theta_max 26.2117
_cell_measurement_theta_min 2.2300
_cell_volume 1064.32(16)
_computing_cell_refinement 'SAINT (Bruker, 2007)'
_computing_data_collection 'APEX2 (Bruker, 2007)'
_computing_data_reduction 'SAINT (Bruker, 2007)'
_computing_molecular_graphics 'X-SEED (Barbour, 2001)'
_computing_publication_material 'publCIF (Westrip, 2010)'
_computing_structure_refinement 'SHELXL97 (Sheldrick, 2008)'
_computing_structure_solution 'SHELXS97 (Sheldrick, 2008)'
_diffrn_ambient_temperature 293(2)
_diffrn_measured_fraction_theta_full 0.988
_diffrn_measured_fraction_theta_max 0.988
_diffrn_measurement_device_type 'Bruker SMART APEX'
_diffrn_measurement_method '\w scans'
_diffrn_radiation_monochromator graphite
_diffrn_radiation_source 'fine-focus sealed tube'
_diffrn_radiation_type MoK\a
_diffrn_radiation_wavelength 0.71073
_diffrn_reflns_av_R_equivalents 0.0234
_diffrn_reflns_av_sigmaI/netI 0.0251
_diffrn_reflns_limit_h_max 7
_diffrn_reflns_limit_h_min -8
_diffrn_reflns_limit_k_max 11
_diffrn_reflns_limit_k_min -11
_diffrn_reflns_limit_l_max 24
_diffrn_reflns_limit_l_min -14
_diffrn_reflns_number 6176
_diffrn_reflns_theta_full 27.50
_diffrn_reflns_theta_max 27.50
_diffrn_reflns_theta_min 2.18
_diffrn_standards_decay_% 0
_diffrn_standards_interval_count 0
_diffrn_standards_interval_time 0
_diffrn_standards_number 0
_exptl_absorpt_coefficient_mu 0.121
_exptl_absorpt_correction_type none
_exptl_crystal_colour yellow
_exptl_crystal_density_diffrn 1.437
_exptl_crystal_density_method 'not measured'
_exptl_crystal_description prism
_exptl_crystal_F_000 480
_exptl_crystal_size_max 0.32
_exptl_crystal_size_mid 0.22
_exptl_crystal_size_min 0.18
_refine_diff_density_max 0.207
_refine_diff_density_min -0.206
_refine_ls_extinction_method none
_refine_ls_goodness_of_fit_ref 1.053
_refine_ls_hydrogen_treatment mixed
_refine_ls_matrix_type full
_refine_ls_number_parameters 149
_refine_ls_number_reflns 2402
_refine_ls_number_restraints 1
_refine_ls_restrained_S_all 1.053
_refine_ls_R_factor_all 0.0678
_refine_ls_R_factor_gt 0.0503
_refine_ls_shift/su_max 0.001
_refine_ls_shift/su_mean 0.001
_refine_ls_structure_factor_coef Fsqd
_refine_ls_weighting_details 'calc w=1/[\s^2^(Fo^2^)+(0.0903P)^2^+0.1496P] where P=(Fo^2^+2Fc^2^)/3'
_refine_ls_weighting_scheme calc
_refine_ls_wR_factor_gt 0.1495
_refine_ls_wR_factor_ref 0.1662
_reflns_number_gt 1711
_reflns_number_total 2402
_reflns_threshold_expression I>2\s(I)
_cod_data_source_file xu5568.cif
_cod_data_source_block I
_cod_original_sg_symbol_H-M 'P 21/n'
_cod_database_code 2235694
_cod_database_fobs_code 2235694

loop_
_symmetry_equiv_pos_as_xyz
'x, y, z'
'-x+1/2, y+1/2, -z+1/2'
'-x, -y, -z'
'x-1/2, -y-1/2, z-1/2'

loop_
_atom_site_type_symbol
_atom_site_label
_atom_site_fract_x
_atom_site_fract_y
_atom_site_fract_z
_atom_site_U_iso_or_equiv
_atom_site_adp_type
_atom_site_calc_flag
_atom_site_refinement_flags
_atom_site_occupancy
_atom_site_symmetry_multiplicity
O O1 0.0322(3) 0.3824(2) 0.18681(9) 0.0936(6) Uani d . 1 1
O O2 0.2815(3) 0.3201(2) 0.38149(7) 0.0895(5) Uani d . 1 1
O O4 0.8233(3) 0.0997(2) 0.34861(9) 0.0993(6) Uani d . 1 1
O O5 0.9040(3) 0.04877(19) 0.24053(10) 0.0906(5) Uani d . 1 1
N N1 0.3219(2) 0.25696(16) 0.15264(7) 0.0506(4) Uani d . 1 1
N N2 0.2040(2) 0.31596(16) 0.19716(7) 0.0541(4) Uani d . 1 1
N N3 0.1665(3) 0.3517(2) 0.32062(9) 0.0761(5) Uani d . 1 1
N N4 0.4710(3) 0.2504(2) 0.36761(8) 0.0782(5) Uani d . 1 1
N N5 0.6222(2) 0.17780(19) 0.25756(8) 0.0630(4) Uani d D 1 1
N N6 0.7946(3) 0.10260(19) 0.28501(10) 0.0678(5) Uani d . 1 1
C C1 0.4246(5) 0.1849(4) 0.03862(11) 0.1183(12) Uani d . 1 1
H H1A 0.4277 0.0852 0.0549 0.177 Uiso calc R 1 1
H H1B 0.5609 0.2299 0.0493 0.177 Uiso calc R 1 1
H H1C 0.3948 0.1871 -0.0122 0.177 Uiso calc R 1 1
C C2 0.0397(4) 0.1911(4) 0.06269(13) 0.1051(9) Uani d . 1 1
H H2A -0.0692 0.2447 0.0864 0.158 Uiso calc R 1 1
H H2B 0.0471 0.0932 0.0813 0.158 Uiso calc R 1 1
H H2C 0.0056 0.1880 0.0121 0.158 Uiso calc R 1 1
C C3 0.2466(4) 0.4235(3) 0.05127(11) 0.0851(7) Uani d . 1 1
H H3A 0.1365 0.4744 0.0758 0.128 Uiso calc R 1 1
H H3B 0.2158 0.4270 0.0005 0.128 Uiso calc R 1 1
H H3C 0.3822 0.4694 0.0619 0.128 Uiso calc R 1 1
C C4 0.2546(3) 0.2664(2) 0.07571(9) 0.0600(5) Uani d . 1 1
C C5 0.2791(3) 0.30095(19) 0.27008(9) 0.0525(4) Uani d . 1 1
C C6 0.4692(3) 0.23759(19) 0.29834(9) 0.0536(4) Uani d . 1 1
H H1 0.602(3) 0.170(2) 0.2114(5) 0.056(5) Uiso d D 1 1

loop_
_atom_site_aniso_label
_atom_site_aniso_U_11
_atom_site_aniso_U_22
_atom_site_aniso_U_33
_atom_site_aniso_U_12
_atom_site_aniso_U_13
_atom_site_aniso_U_23
O1 0.0717(9) 0.1239(14) 0.0855(11) 0.0512(9) 0.0053(8) 0.0056(9)
O2 0.1138(13) 0.1042(12) 0.0515(8) 0.0024(10) 0.0179(8) -0.0145(8)
O4 0.0878(11) 0.1234(14) 0.0836(11) 0.0008(10) -0.0391(9) 0.0258(10)
O5 0.0688(10) 0.0861(11) 0.1168(13) 0.0227(8) 0.0031(10) 0.0077(10)
N1 0.0488(7) 0.0592(8) 0.0438(7) 0.0092(6) -0.0008(6) -0.0007(6)
N2 0.0491(8) 0.0583(8) 0.0549(8) 0.0101(6) 0.0022(6) 0.0009(6)
N3 0.0848(12) 0.0828(12) 0.0617(10) 0.0064(10) 0.0172(9) -0.0119(9)
N4 0.1005(14) 0.0881(13) 0.0456(8) -0.0036(11) -0.0042(9) -0.0002(8)
N5 0.0591(9) 0.0774(11) 0.0520(8) 0.0157(8) -0.0053(7) 0.0085(8)
N6 0.0552(9) 0.0646(10) 0.0825(12) -0.0009(8) -0.0130(8) 0.0146(9)
C1 0.136(2) 0.167(3) 0.0522(12) 0.068(2) 0.0072(14) -0.0082(15)
C2 0.110(2) 0.131(2) 0.0727(14) -0.0425(18) -0.0282(14) 0.0022(15)
C3 0.1064(18) 0.0854(15) 0.0623(12) -0.0030(13) -0.0119(12) 0.0188(11)
C4 0.0629(11) 0.0721(12) 0.0443(9) 0.0054(9) -0.0068(7) 0.0025(8)
C5 0.0587(10) 0.0507(9) 0.0485(9) -0.0033(7) 0.0088(7) -0.0030(7)
C6 0.0646(10) 0.0516(9) 0.0442(8) -0.0055(8) -0.0017(7) 0.0036(7)

loop_
_atom_type_symbol
_atom_type_description
_atom_type_scat_dispersion_real
_atom_type_scat_dispersion_imag
_atom_type_scat_source
C C 0.0033 0.0016 'International Tables Vol C Tables 4.2.6.8 and 6.1.1.4'
H H 0.0000 0.0000 'International Tables Vol C Tables 4.2.6.8 and 6.1.1.4'
N N 0.0061 0.0033 'International Tables Vol C Tables 4.2.6.8 and 6.1.1.4'
O O 0.0106 0.0060 'International Tables Vol C Tables 4.2.6.8 and 6.1.1.4'

loop_
_geom_angle_atom_site_label_1
_geom_angle_atom_site_label_2
_geom_angle_atom_site_label_3
_geom_angle
N3 O2 N4 112.00(13)
N2 N1 C4 117.65(13)
O1 N2 N1 129.32(15)
O1 N2 C5 116.51(15)
N1 N2 C5 114.15(13)
C5 N3 O2 104.54(17)
C6 N4 O2 104.67(17)
C6 N5 N6 123.77(16)
C6 N5 H1 120.6(12)
N6 N5 H1 114.5(13)
O4 N6 O5 127.57(19)
O4 N6 N5 118.2(2)
O5 N6 N5 114.21(17)
C4 C1 H1A 109.5
C4 C1 H1B 109.5
H1A C1 H1B 109.5
C4 C1 H1C 109.5
H1A C1 H1C 109.5
H1B C1 H1C 109.5
C4 C2 H2A 109.5
C4 C2 H2B 109.5
H2A C2 H2B 109.5
C4 C2 H2C 109.5
H2A C2 H2C 109.5
H2B C2 H2C 109.5
C4 C3 H3A 109.5
C4 C3 H3B 109.5
H3A C3 H3B 109.5
C4 C3 H3C 109.5
H3A C3 H3C 109.5
H3B C3 H3C 109.5
C1 C4 N1 103.85(15)
C1 C4 C3 110.6(2)
N1 C4 C3 110.69(16)
C1 C4 C2 110.0(2)
N1 C4 C2 110.20(16)
C3 C4 C2 111.28(19)
N3 C5 C6 110.60(16)
N3 C5 N2 119.65(17)
C6 C5 N2 129.75(15)
N4 C6 N5 127.89(18)
N4 C6 C5 108.18(17)
N5 C6 C5 123.90(15)

loop_
_geom_bond_atom_site_label_1
_geom_bond_atom_site_label_2
_geom_bond_distance
O1 N2 1.2417(19)
O2 N3 1.352(2)
O2 N4 1.378(3)
O4 N6 1.194(2)
O5 N6 1.200(2)
N1 N2 1.2527(18)
N1 C4 1.483(2)
N2 C5 1.429(2)
N3 C5 1.284(2)
N4 C6 1.297(2)
N5 C6 1.358(2)
N5 N6 1.362(2)
N5 H1 0.869(9)
C1 C4 1.489(3)
C1 H1A 0.9600
C1 H1B 0.9600
C1 H1C 0.9600
C2 C4 1.520(3)
C2 H2A 0.9600
C2 H2B 0.9600
C2 H2C 0.9600
C3 C4 1.506(3)
C3 H3A 0.9600
C3 H3B 0.9600
C3 H3C 0.9600
C5 C6 1.407(2)

loop_
_geom_hbond_atom_site_label_D
_geom_hbond_atom_site_label_H
_geom_hbond_atom_site_label_A
_geom_hbond_distance_DH
_geom_hbond_distance_HA
_geom_hbond_distance_DA
_geom_hbond_angle_DHA
N5 H1 N1 0.870(10) 2.18(2) 2.758(2) 124(2)

loop_
_geom_torsion_atom_site_label_1
_geom_torsion_atom_site_label_2
_geom_torsion_atom_site_label_3
_geom_torsion_atom_site_label_4
_geom_torsion
C4 N1 N2 O1 0.8(3)
C4 N1 N2 C5 179.52(14)
N4 O2 N3 C5 1.0(2)
N3 O2 N4 C6 -1.0(2)
C6 N5 N6 O4 -6.7(3)
C6 N5 N6 O5 174.83(19)
N2 N1 C4 C1 -179.1(2)
N2 N1 C4 C3 62.2(2)
N2 N1 C4 C2 -61.4(2)
O2 N3 C5 C6 -0.7(2)
O2 N3 C5 N2 -179.88(15)
O1 N2 C5 N3 1.8(3)
N1 N2 C5 N3 -177.04(17)
O1 N2 C5 C6 -177.20(18)
N1 N2 C5 C6 3.9(3)
O2 N4 C6 N5 179.06(18)
O2 N4 C6 C5 0.6(2)
N6 N5 C6 N4 9.1(3)
N6 N5 C6 C5 -172.60(17)
N3 C5 C6 N4 0.0(2)
N2 C5 C6 N4 179.17(17)
N3 C5 C6 N5 -178.51(18)
N2 C5 C6 N5 0.6(3)
